data_4118427
loop_
_publ_author_name
'R. Kashif M. Khan'
'Robert V. O'Brien'
'Sebastian Torker'
'Bo Li'
'Amir H. Hoveyda'

_publ_section_title
;
 Z- and Enantioselective Ring-Opening/Cross-Metathesis with Enol Ethers
 Catalyzed by Stereogenic-at-Ru Carbenes: Reactivity, Selectivity, and
 Curtin-Hammett Kinetics
;
_journal_name_full 'Journal of the American Chemical Society'
_journal_page_first 12774
_journal_page_last 12779
_journal_paper_doi 10.1021/ja304827a
_journal_volume 134
_journal_year 2012
_chemical_absolute_configuration ad
_chemical_formula_moiety 'C19 H19 Br O3'
_chemical_formula_sum 'C19 H19 Br O3'
_chemical_formula_weight 375.25
_chemical_name_systematic
; 
 ? 
;
_space_group_IT_number 5
_symmetry_cell_setting monoclinic
_symmetry_space_group_name_Hall 'C 2y'
_symmetry_space_group_name_H-M 'C 1 2 1'
_atom_sites_solution_hydrogens geom
_atom_sites_solution_primary direct
_atom_sites_solution_secondary difmap
_audit_creation_method SHELXL-97
_cell_angle_alpha 90.00
_cell_angle_beta 118.196(3)
_cell_angle_gamma 90.00
_cell_formula_units_Z 4
_cell_length_a 23.6367(8)
_cell_length_b 4.8124(2)
_cell_length_c 16.9657(6)
_cell_measurement_reflns_used 5661
_cell_measurement_temperature 100(2)
_cell_measurement_theta_max 66.49
_cell_measurement_theta_min 3.86
_cell_volume 1700.83(12)
_computing_cell_refinement 'SAINT (Bruker, 2010)'
_computing_data_collection 'APEX2 (Bruker, 2010)'
_computing_data_reduction 'SAINT (Bruker, 2010)'
_computing_molecular_graphics 'Bruker SHELXTL'
_computing_publication_material 'Bruker SHELXTL'
_computing_structure_refinement 'SHELXL-97 (Sheldrick, 2008)'
_computing_structure_solution 'SHELXS-97 (Sheldrick, 2008)'
_diffrn_ambient_temperature 100(2)
_diffrn_measured_fraction_theta_full 0.981
_diffrn_measured_fraction_theta_max 0.981
_diffrn_measurement_device_type 'Bruker Kappa DUO CCD diffractometer'
_diffrn_measurement_method '\f and \w scans'
_diffrn_radiation_monochromator graphite
_diffrn_radiation_type CuK\a
_diffrn_radiation_wavelength 1.54178
_diffrn_reflns_av_R_equivalents 0.0485
_diffrn_reflns_av_sigmaI/netI 0.0460
_diffrn_reflns_limit_h_max 27
_diffrn_reflns_limit_h_min -27
_diffrn_reflns_limit_k_max 5
_diffrn_reflns_limit_k_min -5
_diffrn_reflns_limit_l_max 19
_diffrn_reflns_limit_l_min -20
_diffrn_reflns_number 9872
_diffrn_reflns_theta_full 66.63
_diffrn_reflns_theta_max 66.63
_diffrn_reflns_theta_min 3.86
_diffrn_source 'microfocus sealed tube'
_diffrn_source_type 'Incoatec I\uS'
_exptl_absorpt_coefficient_mu 3.394
_exptl_absorpt_correction_T_max 0.9352
_exptl_absorpt_correction_T_min 0.7971
_exptl_absorpt_correction_type multi-scan
_exptl_absorpt_process_details
;
Sheldrick, G.M. (2008). SADABS v2008/1. Bruker AXS Inc. Madison, WI USA.
;
_exptl_crystal_colour colorless
_exptl_crystal_density_diffrn 1.465
_exptl_crystal_density_method none
_exptl_crystal_description block
_exptl_crystal_F_000 768
_exptl_crystal_size_max 0.07
_exptl_crystal_size_mid 0.05
_exptl_crystal_size_min 0.02
_refine_diff_density_max 0.272
_refine_diff_density_min -0.343
_refine_diff_density_rms 0.049
_refine_ls_abs_structure_details 'Flack H D (1983), Acta Cryst. A39, 876-881'
_refine_ls_abs_structure_Flack 0.01(2)
_refine_ls_extinction_coef na
_refine_ls_extinction_method none
_refine_ls_goodness_of_fit_ref 1.045
_refine_ls_hydrogen_treatment mixed
_refine_ls_matrix_type full
_refine_ls_number_parameters 211
_refine_ls_number_reflns 2865
_refine_ls_number_restraints 2
_refine_ls_restrained_S_all 1.045
_refine_ls_R_factor_all 0.0409
_refine_ls_R_factor_gt 0.0331
_refine_ls_shift/su_max 0.001
_refine_ls_shift/su_mean 0.000
_refine_ls_structure_factor_coef Fsqd
_refine_ls_weighting_details 'calc w=1/[\s^2^(Fo^2^)+(0.0244P)^2^+1.2433P] where P=(Fo^2^+2Fc^2^)/3'
_refine_ls_weighting_scheme calc
_refine_ls_wR_factor_gt 0.0702
_refine_ls_wR_factor_ref 0.0736
_reflns_number_gt 2525
_reflns_number_total 2865
_reflns_threshold_expression >2sigma(I)
_cod_data_source_file ja304827a_si_002.cif
_cod_data_source_block C19H19BrO3
_cod_original_cell_volume 1700.83(11)
_cod_original_sg_symbol_H-M 'C 2'
_cod_database_code 4118427

loop_
_symmetry_equiv_pos_as_xyz
'x, y, z'
'-x, y, -z'
'x+1/2, y+1/2, z'
'-x+1/2, y+1/2, -z'

loop_
_atom_site_label
_atom_site_type_symbol
_atom_site_fract_x
_atom_site_fract_y
_atom_site_fract_z
_atom_site_U_iso_or_equiv
_atom_site_adp_type
_atom_site_occupancy
_atom_site_symmetry_multiplicity
_atom_site_calc_flag
_atom_site_refinement_flags
Br1 Br 0.693413(18) 0.59255(15) 0.68178(2) 0.06451(18) Uani 1 1 d .
O1 O 0.56145(8) 1.1138(6) 1.28772(11) 0.0253(4) Uani 1 1 d .
O2 O 0.71783(10) 0.6416(5) 1.47055(14) 0.0342(5) Uani 1 1 d D
H2O H 0.736(2) 0.790(6) 1.493(3) 0.051 Uiso 1 1 d D
O3 O 0.58162(10) 0.8581(5) 1.06870(14) 0.0282(5) Uani 1 1 d .
C1 C 0.46307(16) 1.0427(12) 1.3881(2) 0.0506(11) Uani 1 1 d .
H1A H 0.4490 0.8555 1.3748 0.061 Uiso 1 1 calc R
H1B H 0.4410 1.1690 1.4071 0.061 Uiso 1 1 calc R
C2 C 0.51271(14) 1.1265(11) 1.38029(19) 0.0382(8) Uani 1 1 d .
H2A H 0.5251 1.3153 1.3943 0.046 Uiso 1 1 calc R
C3 C 0.55141(15) 0.9526(7) 1.3515(2) 0.0291(7) Uani 1 1 d .
H3A H 0.5267 0.7809 1.3217 0.035 Uiso 1 1 calc R
C4 C 0.59704(14) 0.9663(6) 1.2516(2) 0.0250(7) Uani 1 1 d .
H4A H 0.5723 0.7994 1.2178 0.030 Uiso 1 1 calc R
C5 C 0.66264(14) 0.8764(7) 1.3265(2) 0.0265(7) Uani 1 1 d .
H5A H 0.6847 0.7620 1.3008 0.032 Uiso 1 1 calc R
H5B H 0.6893 1.0432 1.3540 0.032 Uiso 1 1 calc R
C6 C 0.65619(15) 0.7105(6) 1.3979(2) 0.0296(7) Uani 1 1 d .
H6A H 0.6334 0.5331 1.3702 0.036 Uiso 1 1 calc R
C7 C 0.61577(15) 0.8700(8) 1.4305(2) 0.0302(7) Uani 1 1 d .
H7A H 0.6391 1.0389 1.4628 0.036 Uiso 1 1 calc R
H7B H 0.6082 0.7530 1.4726 0.036 Uiso 1 1 calc R
C8 C 0.60399(14) 1.1644(6) 1.18916(19) 0.0275(7) Uani 1 1 d .
H8A H 0.6132 1.3512 1.2093 0.033 Uiso 1 1 calc R
C9 C 0.59901(12) 1.1147(8) 1.10958(18) 0.0268(6) Uani 1 1 d .
H9A H 0.6077 1.2611 1.0793 0.032 Uiso 1 1 calc R
C10 C 0.59487(14) 0.8076(7) 0.9987(2) 0.0251(7) Uani 1 1 d .
C11 C 0.64432(15) 0.9261(7) 0.9911(2) 0.0293(7) Uani 1 1 d .
H11A H 0.6713 1.0578 1.0342 0.035 Uiso 1 1 calc R
C12 C 0.65544(15) 0.8528(8) 0.9185(2) 0.0306(7) Uani 1 1 d .
C13 C 0.70489(17) 0.9790(8) 0.9061(2) 0.0405(9) Uani 1 1 d .
H13A H 0.7307 1.1194 0.9465 0.049 Uiso 1 1 calc R
C14 C 0.71618(17) 0.9023(9) 0.8370(2) 0.0424(9) Uani 1 1 d .
H14A H 0.7492 0.9886 0.8290 0.051 Uiso 1 1 calc R
C15 C 0.67796(16) 0.6941(8) 0.7785(2) 0.0406(10) Uani 1 1 d .
C16 C 0.62957(14) 0.5670(11) 0.78698(19) 0.0383(8) Uani 1 1 d .
H16A H 0.6047 0.4253 0.7463 0.046 Uiso 1 1 calc R
C17 C 0.61692(13) 0.6491(8) 0.85718(18) 0.0289(8) Uani 1 1 d .
C18 C 0.56581(14) 0.5303(7) 0.8680(2) 0.0304(8) Uani 1 1 d .
H18A H 0.5390 0.3938 0.8268 0.037 Uiso 1 1 calc R
C19 C 0.55484(12) 0.6093(9) 0.93630(16) 0.0271(6) Uani 1 1 d .
H19A H 0.5201 0.5306 0.9420 0.032 Uiso 1 1 calc R

loop_
_atom_site_aniso_label
_atom_site_aniso_U_11
_atom_site_aniso_U_22
_atom_site_aniso_U_33
_atom_site_aniso_U_23
_atom_site_aniso_U_13
_atom_site_aniso_U_12
Br1 0.0439(2) 0.1157(4) 0.0448(2) -0.0061(3) 0.02983(16) 0.0169(3)
O1 0.0234(9) 0.0280(12) 0.0259(8) 0.0037(12) 0.0128(7) 0.0031(11)
O2 0.0271(10) 0.0221(14) 0.0369(11) 0.0010(11) 0.0015(8) -0.0012(11)
O3 0.0341(12) 0.0250(13) 0.0299(11) -0.0021(10) 0.0188(10) -0.0054(10)
C1 0.0335(17) 0.081(3) 0.0392(17) 0.002(2) 0.0189(14) -0.002(2)
C2 0.0352(15) 0.051(2) 0.0326(14) 0.007(2) 0.0192(13) 0.003(2)
C3 0.0250(16) 0.0331(19) 0.0290(15) 0.0047(14) 0.0125(13) -0.0046(13)
C4 0.0258(15) 0.0248(17) 0.0258(15) -0.0030(12) 0.0133(13) -0.0020(13)
C5 0.0245(15) 0.0220(18) 0.0312(15) -0.0055(14) 0.0116(13) -0.0008(13)
C6 0.0249(15) 0.0232(18) 0.0295(16) 0.0027(13) 0.0037(13) -0.0019(13)
C7 0.0323(17) 0.032(2) 0.0267(15) 0.0050(14) 0.0140(14) -0.0018(15)
C8 0.0300(15) 0.0189(19) 0.0343(15) 0.0007(13) 0.0158(13) 0.0011(13)
C9 0.0277(13) 0.0198(16) 0.0339(14) -0.0006(17) 0.0153(11) 0.0006(16)
C10 0.0253(15) 0.0260(18) 0.0241(15) 0.0043(13) 0.0116(13) 0.0068(14)
C11 0.0254(16) 0.031(2) 0.0294(16) -0.0008(14) 0.0111(13) 0.0011(13)
C12 0.0246(16) 0.033(2) 0.0360(17) 0.0072(16) 0.0159(14) 0.0069(15)
C13 0.0293(17) 0.052(3) 0.0442(19) 0.0011(17) 0.0205(15) 0.0016(16)
C14 0.0275(18) 0.058(3) 0.047(2) 0.008(2) 0.0215(17) 0.0084(18)
C15 0.0317(17) 0.061(3) 0.0331(16) 0.0087(17) 0.0188(14) 0.0208(17)
C16 0.0272(14) 0.054(2) 0.0307(14) 0.001(2) 0.0112(12) 0.012(2)
C17 0.0204(13) 0.036(2) 0.0270(13) 0.0033(15) 0.0085(11) 0.0100(14)
C18 0.0249(14) 0.031(2) 0.0282(14) -0.0041(14) 0.0063(12) 0.0021(14)
C19 0.0218(12) 0.0301(18) 0.0276(12) 0.0016(18) 0.0103(10) 0.0009(17)

loop_
_atom_type_symbol
_atom_type_description
_atom_type_scat_dispersion_real
_atom_type_scat_dispersion_imag
_atom_type_scat_source
C C 0.0181 0.0091 'International Tables Vol C Tables 4.2.6.8 and 6.1.1.4'
H H 0.0000 0.0000 'International Tables Vol C Tables 4.2.6.8 and 6.1.1.4'
O O 0.0492 0.0322 'International Tables Vol C Tables 4.2.6.8 and 6.1.1.4'
Br Br -0.6763 1.2805 'International Tables Vol C Tables 4.2.6.8 and 6.1.1.4'

loop_
_geom_angle_atom_site_label_1
_geom_angle_atom_site_label_2
_geom_angle_atom_site_label_3
_geom_angle
C3 O1 C4 113.0(3)
C6 O2 H2O 107(4)
C9 O3 C10 117.0(2)
C2 C1 H1A 120.0
C2 C1 H1B 120.0
H1A C1 H1B 120.0
C1 C2 C3 125.7(5)
C1 C2 H2A 117.2
C3 C2 H2A 117.2
O1 C3 C2 106.9(3)
O1 C3 C7 110.5(2)
C2 C3 C7 111.8(3)
O1 C3 H3A 109.2
C2 C3 H3A 109.2
C7 C3 H3A 109.2
O1 C4 C8 105.7(2)
O1 C4 C5 110.7(2)
C8 C4 C5 111.2(2)
O1 C4 H4A 109.7
C8 C4 H4A 109.7
C5 C4 H4A 109.7
C6 C5 C4 111.5(2)
C6 C5 H5A 109.3
C4 C5 H5A 109.3
C6 C5 H5B 109.3
C4 C5 H5B 109.3
H5A C5 H5B 108.0
O2 C6 C5 111.3(3)
O2 C6 C7 111.2(3)
C5 C6 C7 110.0(3)
O2 C6 H6A 108.0
C5 C6 H6A 108.0
C7 C6 H6A 108.0
C6 C7 C3 110.4(3)
C6 C7 H7A 109.6
C3 C7 H7A 109.6
C6 C7 H7B 109.6
C3 C7 H7B 109.6
H7A C7 H7B 108.1
C9 C8 C4 128.7(3)
C9 C8 H8A 115.7
C4 C8 H8A 115.7
C8 C9 O3 122.5(3)
C8 C9 H9A 118.8
O3 C9 H9A 118.8
C11 C10 O3 124.1(3)
C11 C10 C19 121.0(3)
O3 C10 C19 114.9(3)
C10 C11 C12 119.9(3)
C10 C11 H11A 120.1
C12 C11 H11A 120.1
C17 C12 C13 118.7(3)
C17 C12 C11 119.6(3)
C13 C12 C11 121.7(3)
C14 C13 C12 121.3(4)
C14 C13 H13A 119.4
C12 C13 H13A 119.4
C13 C14 C15 118.6(3)
C13 C14 H14A 120.7
C15 C14 H14A 120.7
C16 C15 C14 122.6(3)
C16 C15 Br1 119.2(3)
C14 C15 Br1 118.2(3)
C15 C16 C17 119.0(4)
C15 C16 H16A 120.5
C17 C16 H16A 120.5
C12 C17 C16 119.8(3)
C12 C17 C18 118.4(3)
C16 C17 C18 121.7(3)
C19 C18 C17 120.9(3)
C19 C18 H18A 119.5
C17 C18 H18A 119.5
C18 C19 C10 120.1(3)
C18 C19 H19A 120.0
C10 C19 H19A 120.0

loop_
_geom_bond_atom_site_label_1
_geom_bond_atom_site_label_2
_geom_bond_distance
Br1 C15 1.906(3)
O1 C3 1.439(4)
O1 C4 1.440(4)
O2 C6 1.433(4)
O2 H2O 0.825(19)
O3 C9 1.380(5)
O3 C10 1.385(3)
C1 C2 1.305(5)
C1 H1A 0.9500
C1 H1B 0.9500
C2 C3 1.482(5)
C2 H2A 0.9500
C3 C7 1.530(4)
C3 H3A 1.0000
C4 C8 1.491(4)
C4 C5 1.531(4)
C4 H4A 1.0000
C5 C6 1.518(4)
C5 H5A 0.9900
C5 H5B 0.9900
C6 C7 1.519(4)
C6 H6A 1.0000
C7 H7A 0.9900
C7 H7B 0.9900
C8 C9 1.320(4)
C8 H8A 0.9500
C9 H9A 0.9500
C10 C11 1.361(4)
C10 C19 1.407(5)
C11 C12 1.419(4)
C11 H11A 0.9500
C12 C17 1.406(5)
C12 C13 1.418(5)
C13 C14 1.371(5)
C13 H13A 0.9500
C14 C15 1.399(5)
C14 H14A 0.9500
C15 C16 1.363(5)
C16 C17 1.414(4)
C16 H16A 0.9500
C17 C18 1.425(4)
C18 C19 1.356(4)
C18 H18A 0.9500
C19 H19A 0.9500

loop_
_geom_hbond_atom_site_label_D
_geom_hbond_atom_site_label_H
_geom_hbond_atom_site_label_A
_geom_hbond_distance_DH
_geom_hbond_distance_HA
_geom_hbond_distance_DA
_geom_hbond_angle_DHA
_geom_hbond_site_symmetry_A
O2 H2O O2 0.825(19) 1.95(2) 2.769(2) 170(5) 4_658

loop_
_geom_torsion_atom_site_label_1
_geom_torsion_atom_site_label_2
_geom_torsion_atom_site_label_3
_geom_torsion_atom_site_label_4
_geom_torsion
C4 O1 C3 C2 -178.2(2)
C4 O1 C3 C7 60.0(3)
C1 C2 C3 O1 134.9(3)
C1 C2 C3 C7 -104.1(4)
C3 O1 C4 C8 -178.8(2)
C3 O1 C4 C5 -58.4(3)
O1 C4 C5 C6 54.2(3)
C8 C4 C5 C6 171.4(3)
C4 C5 C6 O2 -176.4(2)
C4 C5 C6 C7 -52.6(3)
O2 C6 C7 C3 177.5(3)
C5 C6 C7 C3 53.7(3)
O1 C3 C7 C6 -57.0(4)
C2 C3 C7 C6 -175.8(3)
O1 C4 C8 C9 -139.0(3)
C5 C4 C8 C9 100.8(4)
C4 C8 C9 O3 4.4(5)
C10 O3 C9 C8 -162.7(3)
C9 O3 C10 C11 28.8(4)
C9 O3 C10 C19 -154.3(3)
O3 C10 C11 C12 177.6(3)
C19 C10 C11 C12 0.9(5)
C10 C11 C12 C17 -2.7(5)
C10 C11 C12 C13 177.6(3)
C17 C12 C13 C14 -1.2(5)
C11 C12 C13 C14 178.5(3)
C12 C13 C14 C15 -0.3(5)
C13 C14 C15 C16 0.7(5)
C13 C14 C15 Br1 179.2(3)
C14 C15 C16 C17 0.4(6)
Br1 C15 C16 C17 -178.0(3)
C13 C12 C17 C16 2.4(5)
C11 C12 C17 C16 -177.4(3)
C13 C12 C17 C18 -177.7(3)
C11 C12 C17 C18 2.6(4)
C15 C16 C17 C12 -2.0(5)
C15 C16 C17 C18 178.1(3)
C12 C17 C18 C19 -0.7(5)
C16 C17 C18 C19 179.2(3)
C17 C18 C19 C10 -1.1(5)
C11 C10 C19 C18 1.0(5)
O3 C10 C19 C18 -175.9(3)
